data_1574220
loop_
_publ_author_name
'Kemp, Kingsley Christian'
'Altundal, \"Omer F.'
'Jo, Donghui'
'Huang, Weidong'
'Wang, Qiang'
'Deng, Feng'
'Sastre, German'
'Hong, Suk Bong'

_publ_section_title
;
 The role of structural defects in the fluoride-mediated synthesis of
 aluminosilicate zeolites
;
_journal_issue 17
_journal_name_full 'Chemical Science'
_journal_page_first 7579
_journal_page_last 7589
_journal_paper_doi 10.1039/D5SC00899A
_journal_volume 16
_journal_year 2025
_chemical_formula_sum 'C4 N0.5 O10 Si5'
_chemical_formula_weight 355.47
_chemical_name_common 'As-made PST-21 (134TMP)'
_chemical_name_systematic zeolite
_space_group_IT_number 14
_space_group_name_Hall '-P 2ybc'
_space_group_name_H-M_alt 'P 1 21/c 1'
_symmetry_cell_setting monoclinic
_symmetry_space_group_name_Hall '-P 2ybc'
_symmetry_space_group_name_H-M 'P 1 21/c 1'
_audit_creation_date 2024-06-23T23:58
_audit_creation_method 'from EXP file using GSAS2CIF'
_audit_update_record
;
2024-06-29 deposited with the CCDC.	2025-03-25 downloaded from the CCDC.
;
_cell_angle_alpha 90.0
_cell_angle_beta 93.013(22)
_cell_angle_gamma 90.0
_cell_formula_units_Z 4
_cell_length_a 9.3494(15)
_cell_length_b 11.9607(34)
_cell_length_c 11.0756(31)
_cell_measurement_temperature 298
_cell_volume 1236.8(5)
_computing_structure_refinement GSAS
_diffrn_ambient_temperature 298
_diffrn_radiation_polarisn_ratio 0.95
_diffrn_radiation_probe x-ray
_diffrn_radiation_type synchrotron
_diffrn_radiation_wavelength 0.7
_exptl_absorpt_correction_T_max 1.00000
_exptl_absorpt_correction_T_min 1.00000
_exptl_absorpt_process_details
;   GSAS Absorption/surface roughness correction: function number 0
 No correction is applied.
;
_pd_block_id 2024-06-23T23:58|PWO|Jo|PAL_2D
_pd_calc_method 'Rietveld Refinement'
_pd_instr_location ' ?'
_pd_meas_2theta_range_inc 0.025
_pd_meas_2theta_range_max 40.9875
_pd_meas_2theta_range_min 2.9875
_pd_meas_number_of_points 1521
_pd_phase_name PWO
_pd_proc_2theta_range_inc 0.025
_pd_proc_2theta_range_max 40.94405
_pd_proc_2theta_range_min 2.94405
_pd_proc_info_datetime 2024-06-23T23:58:46
_pd_proc_info_excluded_regions ' ?'
_pd_proc_ls_background_function
;   GSAS Background function number 1 with 14 terms.
 Shifted Chebyshev function of 1st kind
      1:    2614.28     2:   -897.075     3:   -42.5785     4:    172.057    
      5:   -274.523     6:   -38.9368     7:    562.107     8:   -474.324    
      9:    171.497    10:    47.7374    11:   -246.064    12:    132.104    
     13:    23.4931    14:   -88.0879    
;
_pd_proc_ls_peak_cutoff 0.00500
_pd_proc_ls_profile_function
;
 CW Profile function number 4 with  21 terms
 Pseudovoigt profile coefficients as parameterized in
 P. Thompson, D.E. Cox & J.B. Hastings (1987). J. Appl. Cryst.,20,79-83.
 Asymmetry correction of L.W. Finger, D.E. Cox & A. P. Jephcoat (1994).
 J. Appl. Cryst.,27,892-900.
 Microstrain broadening by P.W. Stephens,  (1999). J. Appl. Cryst.,32,281-289.
 #1(GU)   =    0.000 #2(GV)   = -127.509 #3(GW)   =   21.747
 #4(GP)   =    2.297 #5(LX)   =   11.561 #6(ptec) =     0.97
 #7(trns) =     0.00 #8(shft) =   0.0000 #9(sfec) =     0.00
 #10(S/L) =   0.0110 #11(H/L) =   0.0110 #12(eta) =   0.0000
 #13(S400 ) =  5.2E-02 #14(S040 ) =  0.0E+00 #15(S004 ) =  0.0E+00
 #16(S220 ) =  6.9E-01 #17(S202 ) =  1.6E-01 #18(S022 ) =  1.7E+00
 #19(S301 ) =  2.0E-02 #20(S103 ) =  4.4E-02 #21(S121 ) = -7.1E-01
 Peak tails are ignored  where the intensity is below 0.0050 times the peak
   Aniso. broadening axis   0.0   0.0   1.0
;
_pd_proc_ls_prof_R_factor 0.0352
_pd_proc_ls_prof_wR_expected 0.0162
_pd_proc_ls_prof_wR_factor 0.0451
_pd_proc_number_of_points 1521
_pd_spec_mounting ' ?'
_refine_ls_goodness_of_fit_all 3.60
_refine_ls_matrix_type full
_refine_ls_number_parameters 81
_refine_ls_number_restraints 50
_refine_ls_R_Fsqd_factor 0.06588
_refine_ls_shift/su_max 0.02
_refine_ls_shift/su_mean 0.00
_reflns_d_resolution_high 1.001
_reflns_d_resolution_low 9.336
_reflns_limit_h_max 9
_reflns_limit_h_min 0
_reflns_limit_k_max 12
_reflns_limit_k_min 0
_reflns_limit_l_max 11
_reflns_limit_l_min -11
_reflns_number_total 1288
_cod_data_source_file d5sc00899a2.cif
_cod_data_source_block PWO_publ
_cod_depositor_comments
;
The following automatic conversions were performed:

data item '_geom_angle_publ_flag' value 'N' was changed to 'n' in
accordance with the
/home/data/users/saulius/crontab/automatic-downloads/rss-feeds/RSC/lib/dictionaries/cif_core.dic
dictionary named 'cif_core.dic' version 2.4.2 last updated on
2011-04-26 (12 times).

data item '_geom_bond_publ_flag' value 'N' was changed to 'n' in
accordance with the
/home/data/users/saulius/crontab/automatic-downloads/rss-feeds/RSC/lib/dictionaries/cif_core.dic
dictionary named 'cif_core.dic' version 2.4.2 last updated on
2011-04-26 (29 times).

Automatic conversion script
Id: cif_fix_values 8170 2020-07-09 18:12:32Z antanas 

 Adding full bibliography for 1574220--1574221.cif.
;
_cod_original_sg_symbol_H-M 'P 21/c'
_cod_original_formula_sum 'C4 N0.50 O10 Si5'
_cod_database_code 1574220
_gsas_exptl_extinct_corr_t_min 1.00000
_gsas_exptl_extinct_corr_t_max 1.00000

loop_
_symmetry_equiv_pos_site_id
_symmetry_equiv_pos_as_xyz
1 +x,+y,+z
2 -x,+y+1/2,-z+1/2
-1 -x,-y,-z
-2 +x,-y+1/2,+z+1/2

loop_
_atom_site_type_symbol
_atom_site_label
_atom_site_fract_x
_atom_site_fract_y
_atom_site_fract_z
_atom_site_occupancy
_atom_site_thermal_displace_type
_atom_site_U_iso_or_equiv
_atom_site_symmetry_multiplicity
Si Si1 0.1587(8) 0.4044(7) 0.2222(7) 1.0 Uiso 0.01 4
Si Si2 0.0865(8) 0.8273(6) 0.4677(7) 1.0 Uiso 0.01 4
Si Si3 0.1436(8) 0.1646(7) 0.3260(7) 1.0 Uiso 0.01 4
Si Si4 0.3259(8) 0.4888(7) 0.0016(8) 1.0 Uiso 0.01 4
Si Si5 0.0462(9) 0.5772(6) 0.3904(7) 1.0 Uiso 0.01 4
O O1 0.1533(7) 0.5092(5) 0.3100(6) 1.0 Uiso 0.01 4
O O2 0.0084(6) 0.3834(7) 0.1438(5) 1.0 Uiso 0.01 4
O O3 0.1943(9) 0.2912(4) 0.2991(7) 1.0 Uiso 0.01 4
O O4 0.2835(7) 0.4275(7) 0.1266(5) 1.0 Uiso 0.01 4
O O5 0.7629(6) 0.3953(5) 0.0107(9) 1.0 Uiso 0.01 4
O O6 0.0066(6) 0.1650(8) 0.4123(5) 1.0 Uiso 0.01 4
O O7 0.1134(9) 0.6960(4) 0.4378(8) 1.0 Uiso 0.01 4
O O8 0.2717(7) 0.0937(5) 0.3911(6) 1.0 Uiso 0.01 4
O O9 0.0940(7) 0.1071(7) 0.1981(5) 1.0 Uiso 0.01 4
O O10 0.5 0.0 0.5 1.0 Uiso 0.01 2
O O11 0.0 0.0 0.0 1.0 Uiso 0.01 2
N N1 0.573(6) 0.389(5) 0.402(5) 0.5 Uiso 0.01 4
C C2 0.569(6) 0.501(5) 0.375(5) 0.5 Uiso 0.01 4
C C3 0.513(6) 0.579(5) 0.455(5) 0.5 Uiso 0.01 4
C C4 0.460(6) 0.540(5) 0.564(5) 0.5 Uiso 0.01 4
C C5 0.464(6) 0.425(6) 0.589(5) 0.5 Uiso 0.01 4
C C6 0.521(6) 0.351(5) 0.507(6) 0.5 Uiso 0.01 4
C Cm1 0.633(7) 0.312(6) 0.316(7) 0.5 Uiso 0.01 4
C Cm3 0.513(7) 0.701(5) 0.421(7) 0.5 Uiso 0.01 4
C Cm4 0.398(7) 0.617(7) 0.656(6) 0.5 Uiso 0.01 4

loop_
_atom_type_symbol
_atom_type_number_in_cell
_atom_type_scat_dispersion_real
_atom_type_scat_dispersion_imag
_atom_type_scat_Cromer_Mann_a1
_atom_type_scat_Cromer_Mann_a2
_atom_type_scat_Cromer_Mann_a3
_atom_type_scat_Cromer_Mann_a4
_atom_type_scat_Cromer_Mann_b1
_atom_type_scat_Cromer_Mann_b2
_atom_type_scat_Cromer_Mann_b3
_atom_type_scat_Cromer_Mann_b4
_atom_type_scat_Cromer_Mann_c
_atom_type_scat_source
Si 20.0 0.000 0.000 6.29150 2.43860 3.03530 32.3337 1.98910 0.67850 1.54100 81.6937 1.14070 International_Tables_Vol_C
O 40.0 0.000 0.000 3.04850 13.2771 2.28680 5.70110 1.54630 0.32390 0.86700 32.9089 0.25080 International_Tables_Vol_C
N 2.0 0.000 0.000 12.2126 0.00570 3.13220 9.89330 2.01250 28.9975 1.16630 0.58260 -11.529 International_Tables_Vol_C
C 16.0 0.000 0.000 2.31000 20.8439 1.02000 10.2075 1.58860 0.56870 0.86500 51.6512 0.21560 International_Tables_Vol_C

loop_
_geom_angle_atom_site_label_1
_geom_angle_atom_site_label_2
_geom_angle_atom_site_label_3
_geom_angle
_geom_angle_site_symmetry_1
_geom_angle_site_symmetry_2
_geom_angle_site_symmetry_3
_geom_angle_publ_flag
C2 N1 C6 120.5375(35) 1_555 . 1_555 n
C2 N1 Cm1 118.904(15) 1_555 . 1_555 n
C6 N1 Cm1 120.559(18) 1_555 . 1_555 n
N1 C2 C3 121.160(15) 1_555 . 1_555 n
C2 C3 C4 118.785(18) 1_555 . 1_555 n
C2 C3 Cm3 119.020(16) 1_555 . 1_555 n
C4 C3 Cm3 122.1949(26) 1_555 . 1_555 n
C3 C4 C5 118.794(4) 1_555 . 1_555 n
C3 C4 Cm4 123.141(18) 1_555 . 1_555 n
C5 C4 Cm4 118.064(15) 1_555 . 1_555 n
C4 C5 C6 120.174(15) 1_555 . 1_555 n
N1 C6 C5 120.547(18) 1_555 . 1_555 n

loop_
_geom_bond_atom_site_label_1
_geom_bond_atom_site_label_2
_geom_bond_distance
_geom_bond_site_symmetry_1
_geom_bond_site_symmetry_2
_geom_bond_publ_flag
Si1 O1 1.589(10) . 1_555 n
Si1 O2 1.632(10) . 1_555 n
Si1 O3 1.624(10) . 1_555 n
Si1 O4 1.639(10) . 1_555 n
Si2 O2 1.627(10) . 2_555 n
Si2 O5 1.633(9) . 2_655 n
Si2 O6 1.629(10) . -1_566 n
Si2 O7 1.627(9) . 1_555 n
Si3 O3 1.620(10) . 1_555 n
Si3 O6 1.637(10) . 1_555 n
Si3 O8 1.607(10) . 1_555 n
Si3 O9 1.621(10) . 1_555 n
Si4 O4 1.634(10) . 1_555 n
Si4 O5 1.617(10) . -1_665 n
Si4 O8 1.632(10) . -2_554 n
Si4 O10 1.635(7) . 2_655 n
Si5 O1 1.597(10) . 1_555 n
Si5 O7 1.630(9) . 1_555 n
Si5 O9 1.634(10) . 2_555 n
Si5 O11 1.602(8) . 2_555 n
N1 C2 1.3636(4) . 1_555 n
N1 C6 1.36352(33) . 1_555 n
N1 Cm1 1.46479(29) . 1_555 n
C2 C3 1.40385(27) . 1_555 n
C3 C4 1.41447(35) . 1_555 n
C3 Cm3 1.5045(4) . 1_555 n
C4 C5 1.4006(4) . 1_555 n
C4 Cm4 1.50905(30) . 1_555 n
C5 C6 1.39421(27) . 1_555 n

loop_
_gsas_i100_meas
100.00
19.28
10.99
3.15
2.44
15.70
7.54
0.15
5.88
0.58
11.42
12.28
0.10
2.62
32.94
1.29
0.02
7.08
4.97
2.64
43.18
1.50
0.10
1.67
1.71
0.44
11.56
3.50
7.04
33.46
4.06
21.64
2.80
29.62
3.31
4.84
5.16
0.11
0.06
8.10
2.97
0.55
0.32
2.34
2.89
0.12
0.77
1.30
0.87
11.68
3.23
0.06
5.59
6.52
0.22
2.15
3.97
0.47
1.49
3.08
0.13
2.25
0.03
2.22
0.14
0.71
0.06
0.95
3.11
0.06
1.24
0.01
3.21
1.40
0.02
0.75
0.01
0.36
0.49
0.03
0.24
0.50
1.19
0.11
0.08
0.58
0.03
0.01
0.11
0.30
0.12
1.44
0.30
0.22
0.52
0.00
0.05
0.80
0.00
0.05
0.48
0.10
0.30
1.53
0.22
2.39
0.07
0.05
0.04
0.07
0.14
0.12
0.11
0.24
0.67
0.01
0.64
0.23
0.17
0.18
0.00
0.02
0.82
1.71
0.80
1.12
0.05
0.07
0.07
0.03
0.20
0.95
0.83
1.46
2.50
0.47
0.18
0.00
0.15
2.00
0.09
0.17
0.10
1.43
0.28
0.05
2.68
1.57
0.28
0.17
1.32
0.15
0.71
0.12
0.51
0.01
1.88
0.45
1.35
0.01
0.02
0.04
1.09
0.13
0.00
1.22
0.46
0.17
0.28
0.06
0.57
0.02
0.54
0.16
0.09
0.02
0.01
0.07
0.45
0.32
0.03
0.29
0.13
0.00
0.93
1.52
0.07
0.53
0.16
0.37
0.21
0.06
0.39
0.30
0.06
0.17
2.51
0.58
1.13
2.84
1.30
1.95
0.04
0.38
0.89
0.07
0.02
0.30
0.31
0.15
0.01
0.58
0.06
0.05
0.24
0.21
0.10
0.07
0.53
0.32
0.26
0.75
0.19
0.87
0.89
1.19
0.61
0.11
0.01
3.55
0.17
0.01
2.18
0.07
0.10
0.01
0.04
0.03
0.15
0.25
0.15
0.12
0.16
0.51
0.07
0.05
0.02
0.30
0.23
0.00
0.04
0.04
0.14
0.71
0.39
0.40
0.02
0.68
0.16
0.32
0.82
1.11
0.02
0.27
0.16
0.02
1.10
0.36
0.01
0.09
1.09
0.06
0.68
1.51
0.07
0.10
0.00
0.04
0.51
0.07
0.07
0.36
1.07
0.10
0.02
0.08
0.04
0.01
1.04
0.15
0.09
0.09
0.01
0.81
0.69
0.01
0.16
0.05
0.35
1.08
0.20
0.27
0.99
0.50
0.54
0.00
0.88
0.00
0.45
0.25
0.47
0.00
0.00
0.01
0.45
0.08
0.19
0.65
0.59
0.64
0.04
0.00
0.48
0.02
0.75
0.25
0.19
0.51
0.24
0.10
0.08
0.47
0.08
1.07
0.22
0.11
1.05
0.43
0.42
0.32
0.00
0.37
1.19
0.00
0.01
0.15
0.20
1.18
0.03
0.00
0.71
0.36
0.90
0.31
0.47
0.11
0.00
0.09
0.31
0.06
0.00
0.22
0.83
0.12
0.35
0.50
1.43
0.03
0.32
0.00
0.35
1.61
0.00
2.55
0.34
0.00
0.14
0.31
0.31
0.10
0.37
0.40
0.24
0.01
0.00
0.14
0.03
0.00
0.13
0.02
0.86
0.10
0.00
0.03
0.03
0.12
0.09
0.00
0.33
0.82
0.25
0.12
0.44
0.19
0.19
0.17
0.05
0.81
0.02
0.02
0.01
0.14
0.24
0.01
0.46
0.44
0.01
0.14
0.95
0.01
0.05
0.51
0.10
0.34
0.06
0.02
1.21
0.14
0.00
0.28
0.10
0.48
0.01
0.15
0.01
0.85
0.11
0.44
0.16
0.10
0.41
0.06
0.01
0.00
0.07
1.21
0.14
0.47
0.00
0.01
0.25
1.00
0.08
0.00
0.08
0.59
0.32
0.42
0.03
0.34
0.17
0.04
0.64
0.32
0.14
1.87
0.01
0.00
0.00
0.52
0.29
0.00
0.06
0.23
0.02
0.98
0.17
0.08
0.22
0.05
0.01
0.01
0.01
0.00
0.12
0.42
0.52
0.81
0.01
0.40
0.00
0.14
0.01
0.00
0.05
0.42
0.08
0.05
0.64
0.57
0.22
0.29
0.08
0.00
0.05
0.05
0.01
0.50
0.54
0.24
0.06
0.14
0.06
0.06
0.33
0.05
0.05
0.83
1.27
0.65
0.00
0.51
0.06
0.24
0.03
0.30
0.79
0.00
0.06
0.25
0.06
0.02
0.58
0.99
0.11
0.14
0.00
0.82
0.33
0.06
1.05
0.18
0.00
0.53
0.08
0.46
1.88
0.33
0.41
0.13
0.07
0.03
0.49
0.01
0.76
0.00
0.01
0.00
0.46
0.22
0.32
0.01
0.10
0.26
0.00
0.03
0.60
0.04
0.25
0.33
0.00
0.10
0.04
1.15
0.00
0.02
0.23
0.01
0.29
0.05
0.18
0.01
0.21
0.31
0.01
0.06
0.00
0.00
0.00
0.08
0.06
0.17
0.56
0.06
0.02
0.36
0.01
0.15
0.06
0.01
0.04
0.21
0.07
0.53
0.02
0.28
0.02
0.07
0.45
0.09
0.04
0.62
0.84
0.09
0.01
0.18
0.22
0.04
0.84
0.00
0.08
0.90
1.19
0.63
0.05
0.23
0.00
1.20
0.23
0.62
0.01
0.03
0.19
0.84
0.04
0.23
0.00
0.05
0.07
0.03
0.01
0.17
0.00
0.18
0.09
0.01
0.53
0.01
0.17
0.00
0.52
0.04
0.02
0.37
0.60
0.05
0.10
0.18
0.00
0.17
0.11
0.32
0.01
0.77
0.07
0.60
0.04
0.02
0.05
0.01
0.32
0.03
0.01
0.40
0.02
0.25
0.00
0.02
0.27
0.09
0.14
0.02
0.25
0.72
1.00
0.07
0.03
0.00
0.34
0.49
0.68
0.47
0.21
0.03
0.07
0.32
0.23
0.12
0.60
0.44
0.10
0.07
0.75
0.01
0.07
0.05
0.17
0.02
0.10
0.09
0.27
0.31
0.50
0.00
0.08
0.36
0.04
0.25
0.06
0.01
0.12
0.02
0.19
0.03
0.01
0.01
0.00
0.24
0.15
0.47
0.01
0.27
0.84
0.22
0.02
0.14
0.14
0.00
0.30
0.03
0.02
0.06
0.00
0.00
0.01
0.09
0.01
0.13
0.60
0.46
0.37
0.13
0.30
0.97
0.06
0.26
0.11
0.22
0.01
0.20
0.11
0.12
0.21
0.00
0.62
0.24
0.01
0.15
0.19
0.18
0.21
0.38
0.28
0.06
0.02
0.03
0.23
0.13
0.00
0.01
0.01
0.05
0.00
1.28
0.54
0.08
0.07
0.15
0.24
0.13
0.00
0.00
0.08
0.03
0.53
0.00
0.03
0.00
0.12
0.05
0.02
0.04
0.07
0.00
0.16
0.66
0.01
0.00
0.23
0.03
0.12
0.01
0.00
0.32
0.00
0.00
0.05
0.25
0.80
0.05
0.20
0.05
0.22
0.23
0.05
0.04
0.05
0.04
0.35
0.07
0.37
0.08
0.32
0.06
0.57
0.37
0.01
0.01
0.19
0.21
0.06
0.43
0.03
0.06
0.00
0.06
0.10
0.05
0.04
0.01
0.02
0.15
0.00
0.03
0.07
0.03
0.04
0.15
0.00
0.16
0.00
0.01
0.07
0.04
0.12
0.06
0.02
0.14
0.13
0.12
0.01
0.11
0.02
0.01
0.17
0.04
0.21
0.13
0.00
0.11
0.00
0.47
0.07
0.05
0.37
0.18
0.00
0.17
0.02
0.00
0.01
0.12
0.01
0.00
0.01
0.01
0.05
0.00
0.06
0.01
0.04
0.03
0.11
0.13
0.13
0.38
0.59
0.22
0.01
0.00
0.00
0.28
0.00
0.02
0.01
0.05
0.11
0.04
0.02
0.04
0.07
0.01
0.04
0.03
0.04
0.14
0.00
0.00
0.37
0.00
0.03
0.00
0.05
0.00
0.01
0.04
0.08
0.17
0.02
0.02
0.04
0.01
0.00
0.25
0.01
0.24
0.04
0.02
0.00
0.00
0.12
0.43
0.09
0.00
0.00
0.01
0.44
0.00
0.00
0.34
0.01
0.01
0.01
0.01
0.02
0.00
0.01
0.00
0.03
0.00
0.05
0.18
0.06
0.07
0.02
0.09
0.03
0.01
0.20
0.06
0.00
0.00
0.05
0.01
0.09
0.08
0.11
0.02
0.02
0.00
0.27
0.28
0.00
0.15
0.02
0.00
0.18
0.12
0.04
0.02
0.03
0.10
0.01
0.01
0.40
0.01
0.01
0.01
0.07
0.00
0.04
0.32
0.05
0.02
0.02
0.04
0.15
0.24
0.04
0.04
0.01
0.05
0.01
0.02
0.07
0.13
0.00
0.08
0.04
0.00
0.22
0.03
0.10
0.06
0.05
0.34
0.00
0.00
0.08
0.14
0.03
0.01
0.15
0.27
0.05
0.00
0.22
0.03
0.27
0.00
0.01
0.01
0.01
0.01
0.34
0.27
0.05
0.03
0.13
0.00
0.00
0.44
0.22
0.19
0.19
0.03
0.01
0.00
0.65
0.00
0.14
0.00
0.06
0.00
0.13
0.18
0.00
0.17
0.15
0.00
0.19
0.10
0.08
0.04
0.08
0.05
0.06
0.04
0.11
0.03
0.24
0.00
0.08
0.06
0.01
0.20
0.26
0.03
0.11
0.05
0.01
0.00
0.11
0.03
0.06
0.00
0.02
0.39
0.02
0.02
0.05
0.04
0.10
0.02
0.02
0.03
0.00
0.12
0.00
0.00
0.01
0.01
0.06
0.00
0.04
0.01
0.01
0.00
0.01
0.05
0.01
0.42
0.18
0.04
0.02
0.02
0.25
0.00
0.04
0.14
0.05
0.01
0.01
0.01
0.11
0.05
0.02
0.05
0.10
0.09
0.07
0.00
0.01
0.01
0.07
0.08
0.04
0.06
0.05
0.01
0.14
0.03
0.00
0.06
0.06
0.00
0.05
0.00
0.04
0.20
0.01
0.01
0.22
0.16
0.06
0.01
0.08
0.01
0.00
0.06
0.01
0.01
0.03
0.08
0.00
0.00
0.01
0.00
0.03
0.00
0.12
0.01
0.32
0.29
0.01
0.00
0.01
0.04
0.02
0.02
0.02
0.05
0.02
0.06
0.01
0.10
0.00
0.03
0.10
0.02
0.01
0.03
0.00
0.13
0.11
0.00
0.06
0.03
0.07
0.02
0.00
0.01
0.00
0.01
0.00
0.03
0.10
0.00
0.02
0.09
0.03
0.00
0.00
0.01
0.00
0.00
0.00
0.00
0.01
0.05
0.01
0.00
0.06
0.00
0.13
0.37
0.15
0.14
0.11
0.00
0.22
0.19
0.01
0.04
0.01
0.03
0.04
0.03
0.05
0.02
0.01
0.05
0.00
0.09
0.01
0.07
0.22
0.21
0.03
0.01
0.05
0.12
0.00
0.19
0.01
0.06
0.01
0.00
0.01
0.00
0.02
0.24
0.00
0.00
0.00
0.12
0.01
0.07
